data_4020801
loop_
_publ_author_name
'Nigel A. Swain'
'Richard C. D. Brown'
'Gordon Bruton'

_publ_section_title
;
 A Versatile Stereoselective Synthesis of endo,exo-Furofuranones:
 Application to the Enantioselective Synthesis of Furofuran Lignans
;
_journal_name_full 'Journal of Organic Chemistry'
_journal_page_first 122
_journal_page_last 129
_journal_paper_doi 10.1021/jo035365r
_journal_volume 69
_journal_year 2004
_chemical_formula_sum 'C20 H20 O6'
_chemical_formula_weight 356.36
_space_group_IT_number 4
_symmetry_cell_setting monoclinic
_symmetry_space_group_name_Hall 'P 2yb'
_symmetry_space_group_name_H-M 'P 1 21 1'
_cell_angle_alpha 90.00
_cell_angle_beta 95.641(2)
_cell_angle_gamma 90.00
_cell_formula_units_Z 2
_cell_length_a 5.7909(3)
_cell_length_b 9.3699(4)
_cell_length_c 15.5907(8)
_cell_measurement_temperature 120(2)
_cell_volume 841.86(7)
_diffrn_ambient_temperature 120(2)
_exptl_crystal_density_diffrn 1.406
_cod_depositor_comments
;
The following automatic conversions were performed:
'_symmetry_cell_setting' value 'Monoclinic' changed to 'monoclinic'
according to '/home/saulius/struct/CIF-dictionaries/cif_core.dic'
dictionary named 'cif_core.dic' version 2.4.1 from 2010-06-29.

Automatic conversion script
Id: cif_fix_enum 1527 2010-12-29 10:47:43Z saulius 
;
_cod_original_sg_symbol_H-M 'P 21'
_cod_database_code 4020801

loop_
_symmetry_equiv_pos_as_xyz
'x, y, z'
'-x, y+1/2, -z'

loop_
_atom_site_label
_atom_site_type_symbol
_atom_site_fract_x
_atom_site_fract_y
_atom_site_fract_z
_atom_site_U_iso_or_equiv
_atom_site_adp_type
_atom_site_occupancy
_atom_site_symmetry_multiplicity
_atom_site_calc_flag
_atom_site_refinement_flags
_atom_site_disorder_assembly
_atom_site_disorder_group
C1 C 0.7624(6) 0.5283(3) 1.16681(18) 0.0320(7) Uani 1 1 d . . .
C2 C 0.6954(5) 0.3818(4) 1.12583(18) 0.0300(7) Uani 1 1 d . . .
C3 C 0.4380(5) 0.3626(4) 1.0982(2) 0.0356(8) Uani 1 1 d . . .
C4 C 0.6074(5) 0.3480(3) 0.97197(19) 0.0317(7) Uani 1 1 d . . .
C5 C 0.8090(5) 0.3831(3) 1.03972(18) 0.0279(7) Uani 1 1 d . . .
C6 C 0.9051(6) 0.5350(3) 1.03614(18) 0.0301(7) Uani 1 1 d . . .
C7 C 0.8210(5) 0.5279(3) 1.26280(18) 0.0285(7) Uani 1 1 d . . .
C8 C 0.6882(6) 0.6092(3) 1.31495(19) 0.0337(7) Uani 1 1 d . . .
C9 C 0.7350(5) 0.6067(3) 1.40380(18) 0.0303(7) Uani 1 1 d . . .
C10 C 0.9168(5) 0.5244(3) 1.44200(17) 0.0304(7) Uani 1 1 d . . .
C11 C 1.0492(6) 0.4440(4) 1.3916(2) 0.0350(8) Uani 1 1 d . . .
C12 C 1.0010(6) 0.4459(4) 1.30207(19) 0.0367(8) Uani 1 1 d . . .
C13 C 0.4540(10) 0.7858(5) 1.4247(3) 0.0627(14) Uani 1 1 d . . .
C14 C 0.6204(5) 0.4126(3) 0.88369(18) 0.0280(7) Uani 1 1 d . . .
C15 C 0.4371(6) 0.4939(3) 0.84483(19) 0.0309(7) Uani 1 1 d . . .
C16 C 0.4673(5) 0.5541(3) 0.76623(18) 0.0290(7) Uani 1 1 d . . .
C17 C 0.6679(5) 0.5387(3) 0.72781(17) 0.0277(7) Uani 1 1 d . . .
C18 C 0.8463(6) 0.4566(4) 0.7627(2) 0.0373(8) Uani 1 1 d . . .
C19 C 0.8199(6) 0.3921(4) 0.84248(19) 0.0362(8) Uani 1 1 d . . .
C20 C 0.4305(6) 0.6830(4) 0.6442(2) 0.0387(8) Uani 1 1 d . . .
O1 O 0.9585(4) 0.5747(2) 1.12482(12) 0.0332(5) Uani 1 1 d . . .
O2 O 0.4070(3) 0.4011(2) 1.00857(12) 0.0346(5) Uani 1 1 d . . .
O3 O 0.6129(4) 0.6803(2) 1.46133(13) 0.0423(6) Uani 1 1 d . . .
O4 O 0.9683(4) 0.5223(2) 1.53017(12) 0.0358(5) Uani 1 1 d . . .
O5 O 0.3101(4) 0.6354(3) 0.71527(12) 0.0414(6) Uani 1 1 d . . .
O6 O 0.6516(3) 0.6125(2) 0.64985(12) 0.0346(5) Uani 1 1 d . . .
H1 H 0.626(5) 0.599(3) 1.1530(17) 0.036(8) Uiso 1 1 d . . .
H2 H 0.757(5) 0.308(3) 1.1641(18) 0.023(8) Uiso 1 1 d . . .
H3A H 0.330(4) 0.434(3) 1.1304(16) 0.014(7) Uiso 1 1 d . . .
H3B H 0.385(6) 0.267(4) 1.100(2) 0.044(10) Uiso 1 1 d . . .
H4 H 0.599(5) 0.243(4) 0.9678(18) 0.036(8) Uiso 1 1 d . . .
H4O H 0.855(6) 0.575(4) 1.558(2) 0.059(12) Uiso 1 1 d . . .
H5 H 0.928(6) 0.316(4) 1.0387(19) 0.041(10) Uiso 1 1 d . . .
H6A H 0.784(5) 0.596(4) 1.0080(18) 0.038(9) Uiso 1 1 d . . .
H6B H 1.059(5) 0.539(3) 1.0051(17) 0.024(7) Uiso 1 1 d . . .
H8 H 0.559(6) 0.671(4) 1.2850(18) 0.035(8) Uiso 1 1 d . . .
H11 H 1.180(5) 0.383(4) 1.423(2) 0.048(10) Uiso 1 1 d . . .
H12 H 1.108(6) 0.379(4) 1.265(2) 0.053(10) Uiso 1 1 d . . .
H13A H 0.538(6) 0.849(4) 1.392(3) 0.059(12) Uiso 1 1 d . . .
H13B H 0.305(9) 0.735(5) 1.393(3) 0.091(17) Uiso 1 1 d . . .
H13C H 0.401(6) 0.838(4) 1.475(2) 0.065(11) Uiso 1 1 d . . .
H15 H 0.290(5) 0.510(3) 0.8693(18) 0.029(8) Uiso 1 1 d . . .
H18 H 0.986(5) 0.441(3) 0.7292(18) 0.027(7) Uiso 1 1 d . . .
H19 H 0.937(5) 0.335(3) 0.8711(17) 0.018(7) Uiso 1 1 d . . .
H20A H 0.451(7) 0.789(4) 0.649(2) 0.061(11) Uiso 1 1 d . . .
H20B H 0.338(5) 0.659(3) 0.5893(19) 0.039(9) Uiso 1 1 d . . .

loop_
_atom_site_aniso_label
_atom_site_aniso_U_11
_atom_site_aniso_U_22
_atom_site_aniso_U_33
_atom_site_aniso_U_23
_atom_site_aniso_U_13
_atom_site_aniso_U_12
C1 0.0369(18) 0.0319(16) 0.0274(17) 0.0019(15) 0.0036(14) 0.0001(17)
C2 0.0336(17) 0.0322(16) 0.0243(15) 0.0057(14) 0.0030(13) 0.0018(15)
C3 0.0316(18) 0.048(2) 0.0278(17) 0.0073(16) 0.0034(14) -0.0049(17)
C4 0.0325(18) 0.0354(19) 0.0271(17) 0.0026(14) 0.0033(14) 0.0029(15)
C5 0.0252(16) 0.0319(15) 0.0262(16) -0.0007(14) 0.0015(12) 0.0013(15)
C6 0.0329(18) 0.0343(17) 0.0235(15) -0.0011(14) 0.0048(14) -0.0012(16)
C7 0.0336(17) 0.0283(15) 0.0239(15) 0.0004(13) 0.0043(13) 0.0001(15)
C8 0.0358(19) 0.0348(17) 0.0306(17) 0.0018(15) 0.0045(15) 0.0050(16)
C9 0.0364(18) 0.0308(16) 0.0244(15) 0.0017(14) 0.0061(14) 0.0052(15)
C10 0.0305(17) 0.0383(17) 0.0221(15) -0.0021(14) 0.0015(13) -0.0056(15)
C11 0.0279(17) 0.047(2) 0.0305(18) -0.0008(15) 0.0027(15) 0.0073(16)
C12 0.038(2) 0.0449(19) 0.0282(18) -0.0038(15) 0.0069(15) 0.0074(16)
C13 0.088(4) 0.062(3) 0.040(2) 0.010(2) 0.016(3) 0.051(3)
C14 0.0307(17) 0.0315(17) 0.0211(15) -0.0061(13) -0.0012(13) -0.0013(15)
C15 0.0307(17) 0.0377(18) 0.0249(17) -0.0008(14) 0.0052(14) 0.0021(15)
C16 0.0315(17) 0.0320(16) 0.0229(16) -0.0028(14) -0.0001(13) 0.0064(14)
C17 0.0317(16) 0.0342(16) 0.0169(14) -0.0032(14) 0.0004(13) -0.0020(15)
C18 0.0323(19) 0.0475(19) 0.0330(19) -0.0014(16) 0.0080(16) 0.0040(16)
C19 0.0340(19) 0.045(2) 0.0290(17) 0.0073(17) 0.0003(15) 0.0092(17)
C20 0.039(2) 0.047(2) 0.0307(19) 0.0075(17) 0.0053(16) 0.0011(18)
O1 0.0418(13) 0.0356(12) 0.0224(11) -0.0017(9) 0.0048(9) -0.0046(10)
O2 0.0268(12) 0.0529(14) 0.0243(11) 0.0077(10) 0.0040(9) 0.0036(11)
O3 0.0582(16) 0.0434(13) 0.0261(11) 0.0045(10) 0.0085(11) 0.0200(12)
O4 0.0367(12) 0.0469(13) 0.0232(11) -0.0013(10) -0.0003(10) 0.0051(12)
O5 0.0436(14) 0.0533(14) 0.0275(11) 0.0108(11) 0.0044(10) 0.0161(12)
O6 0.0365(13) 0.0414(12) 0.0261(11) 0.0049(10) 0.0045(9) 0.0014(11)

loop_
_geom_bond_atom_site_label_1
_geom_bond_atom_site_label_2
_geom_bond_distance
_geom_bond_site_symmetry_2
_geom_bond_publ_flag
C1 O1 1.433(4) . ?
C1 C7 1.502(4) . ?
C1 C2 1.547(4) . ?
C1 H1 1.04(3) . ?
C2 C3 1.521(4) . ?
C2 C5 1.552(4) . ?
C2 H2 0.96(3) . ?
C3 O2 1.437(4) . ?
C3 H3A 1.07(3) . ?
C3 H3B 0.95(4) . ?
C4 O2 1.432(3) . ?
C4 C14 1.512(4) . ?
C4 C5 1.531(4) . ?
C4 H4 0.99(4) . ?
C5 C6 1.531(4) . ?
C5 H5 0.93(3) . ?
C6 O1 1.436(3) . ?
C6 H6A 0.98(3) . ?
C6 H6B 1.05(3) . ?
C7 C12 1.388(4) . ?
C7 C8 1.398(4) . ?
C8 C9 1.385(4) . ?
C8 H8 1.02(3) . ?
C9 O3 1.380(3) . ?
C9 C10 1.391(4) . ?
C10 C11 1.376(4) . ?
C10 O4 1.378(3) . ?
C11 C12 1.396(4) . ?
C11 H11 1.03(3) . ?
C12 H12 1.09(4) . ?
C13 O3 1.431(4) . ?
C13 H13A 0.95(4) . ?
C13 H13B 1.06(5) . ?
C13 H13C 1.00(4) . ?
C14 C19 1.389(4) . ?
C14 C15 1.395(4) . ?
C15 C16 1.376(4) . ?
C15 H15 0.98(3) . ?
C16 C17 1.366(4) . ?
C16 O5 1.377(3) . ?
C17 C18 1.358(4) . ?
C17 O6 1.394(3) . ?
C18 C19 1.404(4) . ?
C18 H18 1.02(3) . ?
C19 H19 0.94(3) . ?
C20 O6 1.436(4) . ?
C20 O5 1.436(4) . ?
C20 H20A 1.01(4) . ?
C20 H20B 0.99(3) . ?
O4 H4O 0.96(4) . ?

loop_
_cod_related_entry_id
_cod_related_entry_database
_cod_related_entry_code
1 ChemSpider 9523768
